data_1561332
loop_
_publ_author_name
'Kim, Sung-Chul'
'Kwak, Hyun-Jung'
'Yoo, Chung-Yul'
'Yun, Hoseop'
'Kim, Seung-Joo'

_publ_section_title
;
 Synthesis, crystal structure, and ionic conductivity of a new layered
 metal phosphate, Li2Sr2Al(PO4)3
;
_journal_name_full 'Journal of Solid State Chemistry'
_journal_page_first 12
_journal_page_last 17
_journal_paper_doi 10.1016/j.jssc.2016.08.006
_journal_volume 243
_journal_year 2016
_chemical_formula_moiety 'Al O8 P2, (O4 P), 2(Sr), 2(Li)'
_chemical_formula_sum 'Al Li2 O12 P3 Sr2'
_chemical_formula_weight 501.01
_space_group_IT_number 14
_space_group_name_Hall '-P 2yn'
_space_group_name_H-M_alt 'P 1 21/n 1'
_symmetry_cell_setting monoclinic
_symmetry_space_group_name_Hall '-P 2yn'
_symmetry_space_group_name_H-M 'P 1 21/n 1'
_atom_sites_solution_primary direct
_atom_sites_solution_secondary difmap
_cell_angle_alpha 90.00
_cell_angle_beta 91.47(1)
_cell_angle_gamma 90.00
_cell_formula_units_Z 4
_cell_length_a 4.945(1)
_cell_length_b 22.088(3)
_cell_length_c 8.632(2)
_cell_measurement_reflns_used 9085
_cell_measurement_temperature 293(2)
_cell_measurement_theta_max 27.44
_cell_measurement_theta_min 3.00
_cell_volume 942.5(3)
_computing_cell_refinement RAPID-AUTO
_computing_data_collection 'RAPID-AUTO (Rigaku, 2005)'
_computing_data_reduction RAPID-AUTO
_computing_molecular_graphics 'DIAMOND ('
_computing_publication_material 'WinGX (Farrugia, 1999)'
_computing_structure_refinement 'SHELXL97 (Sheldrick, 1997)'
_computing_structure_solution 'SHELXS97 (Sheldrick, 1997)'
_diffrn_ambient_temperature 293(2)
_diffrn_measured_fraction_theta_full 0.997
_diffrn_measured_fraction_theta_max 0.997
_diffrn_measurement_device_type 'Rigaku R-AXIS RAPID'
_diffrn_measurement_method \w
_diffrn_radiation_monochromator graphite
_diffrn_radiation_source 'fine-focus sealed tube'
_diffrn_radiation_type MoK\a
_diffrn_radiation_wavelength 0.71073
_diffrn_reflns_av_R_equivalents 0.0733
_diffrn_reflns_av_sigmaI/netI 0.0642
_diffrn_reflns_limit_h_max 6
_diffrn_reflns_limit_h_min -6
_diffrn_reflns_limit_k_max 28
_diffrn_reflns_limit_k_min -28
_diffrn_reflns_limit_l_max 11
_diffrn_reflns_limit_l_min -11
_diffrn_reflns_number 9085
_diffrn_reflns_theta_full 27.44
_diffrn_reflns_theta_max 27.44
_diffrn_reflns_theta_min 3.00
_exptl_absorpt_coefficient_mu 11.991
_exptl_absorpt_correction_T_max 1
_exptl_absorpt_correction_T_min 0.4876
_exptl_absorpt_correction_type multi-scan
_exptl_crystal_colour Colorless
_exptl_crystal_density_diffrn 3.531
_exptl_crystal_density_method 'not measured'
_exptl_crystal_description Block
_exptl_crystal_F_000 944
_exptl_crystal_size_max 0.3
_exptl_crystal_size_mid 0.2
_exptl_crystal_size_min 0.2
_refine_diff_density_max 1.311
_refine_diff_density_min -1.193
_refine_diff_density_rms 0.233
_refine_ls_extinction_coef 0.0075(7)
_refine_ls_extinction_expression Fc^*^=kFc[1+0.001xFc^2^\l^3^/sin(2\q)]^-1/4^
_refine_ls_extinction_method SHELXL
_refine_ls_goodness_of_fit_ref 1.095
_refine_ls_matrix_type full
_refine_ls_number_parameters 182
_refine_ls_number_reflns 2157
_refine_ls_number_restraints 0
_refine_ls_restrained_S_all 1.095
_refine_ls_R_factor_all 0.0472
_refine_ls_R_factor_gt 0.0391
_refine_ls_shift/su_max 0.001
_refine_ls_shift/su_mean 0.000
_refine_ls_structure_factor_coef Fsqd
_refine_ls_weighting_details 'calc w=1/[\s^2^(Fo^2^)+(0.0478P)^2^+1.8544P] where P=(Fo^2^+2Fc^2^)/3'
_refine_ls_weighting_scheme calc
_refine_ls_wR_factor_gt 0.0977
_refine_ls_wR_factor_ref 0.1065
_reflns_number_gt 1828
_reflns_number_total 2157
_reflns_threshold_expression >2\s(I)
_cod_data_source_file JSSC-2016-243-12.cif
_cod_data_source_block LASP
_cod_depositor_comments
;
The following automatic conversions were performed:

data item '_symmetry_cell_setting' value 'Monoclinic' was changed to
'monoclinic' in accordance with the built-in table derived from the
CIF Core dictionary named 'cif_core.dic' version 2.4.5 last updated
on 2014-11-21.

Automatic conversion script
Id: cif_fix_values 8369 2020-08-20 11:38:08Z andrius 
;
_cod_original_sg_symbol_H-M 'P 21/n'
_cod_database_code 1561332

loop_
_symmetry_equiv_pos_as_xyz
'x, y, z'
'-x+1/2, y+1/2, -z+1/2'
'-x, -y, -z'
'x-1/2, -y-1/2, z-1/2'

loop_
_atom_site_label
_atom_site_type_symbol
_atom_site_fract_x
_atom_site_fract_y
_atom_site_fract_z
_atom_site_U_iso_or_equiv
_atom_site_adp_type
_atom_site_occupancy
_atom_site_symmetry_multiplicity
_atom_site_calc_flag
_atom_site_refinement_flags
_atom_site_disorder_assembly
_atom_site_disorder_group
Li1 Li 0.2282(18) 0.4308(4) 0.9032(10) 0.0185(18) Uani 1 1 d . . .
Li2 Li 0.7388(16) 0.2356(5) 1.0697(10) 0.0174(18) Uani 1 1 d . . .
Sr1 Sr 0.71698(9) 0.33966(2) 0.73597(5) 0.01190(17) Uani 1 1 d . . .
Sr2 Sr 0.76352(9) 0.16090(2) 0.74358(5) 0.01152(17) Uani 1 1 d . . .
Al Al 0.2379(3) 0.50881(7) 1.24988(14) 0.0083(3) Uani 1 1 d . . .
P1 P 0.2417(2) 0.42373(6) 0.56534(14) 0.0084(3) Uani 1 1 d . . .
P2 P 0.7234(2) 0.43385(6) 1.09699(14) 0.0085(3) Uani 1 1 d . . .
P3 P 0.2428(2) 0.27281(6) 0.91005(13) 0.0089(3) Uani 1 1 d . . .
O1 O 0.7700(6) 0.37333(15) 1.1731(4) 0.0143(7) Uani 1 1 d . . .
O2 O -0.0894(6) 0.48306(15) 1.1627(4) 0.0114(7) Uani 1 1 d . . .
O3 O 0.4547(6) 0.44738(15) 0.6832(4) 0.0121(7) Uani 1 1 d . . .
O4 O 0.4235(6) 0.45329(15) 1.1172(4) 0.0113(7) Uani 1 1 d . . .
O5 O 0.3987(7) 0.24952(14) 0.7712(4) 0.0127(7) Uani 1 1 d . . .
O6 O 0.9424(7) 0.25582(14) 0.8940(4) 0.0144(8) Uani 1 1 d . . .
O7 O 0.7705(6) 0.42973(15) 0.9201(4) 0.0125(7) Uani 1 1 d . . .
O8 O 0.8640(7) 0.25332(14) 0.5621(4) 0.0141(8) Uani 1 1 d . . .
O9 O 0.9625(6) 0.43283(15) 0.6368(4) 0.0114(7) Uani 1 1 d . . .
O10 O 0.2567(6) 0.45240(15) 1.4057(4) 0.0149(7) Uani 1 1 d . . .
O11 O 0.2670(7) 0.34235(14) 0.9159(4) 0.0152(8) Uani 1 1 d . . .
O12 O 0.2885(7) 0.35560(16) 0.5445(4) 0.0147(7) Uani 1 1 d . . .

loop_
_atom_site_aniso_label
_atom_site_aniso_U_11
_atom_site_aniso_U_22
_atom_site_aniso_U_33
_atom_site_aniso_U_23
_atom_site_aniso_U_13
_atom_site_aniso_U_12
Li1 0.027(4) 0.018(5) 0.010(4) -0.002(3) -0.006(4) 0.002(4)
Li2 0.009(4) 0.037(5) 0.006(4) 0.003(4) -0.005(3) -0.002(4)
Sr1 0.0143(3) 0.0103(3) 0.0110(3) 0.00003(16) -0.00206(19) -0.00052(16)
Sr2 0.0148(3) 0.0121(3) 0.0075(3) 0.00008(16) -0.00244(19) 0.00003(17)
Al 0.0077(7) 0.0129(8) 0.0040(7) -0.0006(5) -0.0038(6) -0.0004(5)
P1 0.0100(5) 0.0092(6) 0.0058(5) 0.0001(4) -0.0020(4) 0.0002(5)
P2 0.0093(5) 0.0109(6) 0.0053(5) 0.0000(5) -0.0023(4) -0.0001(5)
P3 0.0098(5) 0.0120(7) 0.0049(5) -0.0001(5) -0.0031(4) -0.0004(5)
O1 0.0153(15) 0.0166(18) 0.0109(16) 0.0033(14) -0.0025(13) 0.0018(14)
O2 0.0078(14) 0.0176(18) 0.0083(15) -0.0030(14) -0.0066(12) -0.0001(14)
O3 0.0111(14) 0.0171(18) 0.0077(15) -0.0014(13) -0.0045(12) -0.0022(14)
O4 0.0114(14) 0.0153(18) 0.0073(15) -0.0005(13) 0.0005(13) 0.0003(13)
O5 0.0133(16) 0.0178(19) 0.0070(17) -0.0013(12) -0.0008(13) 0.0005(13)
O6 0.0144(16) 0.0168(19) 0.0121(18) 0.0014(13) 0.0018(14) -0.0022(13)
O7 0.0158(15) 0.0142(18) 0.0074(16) 0.0014(13) 0.0005(13) 0.0008(14)
O8 0.0155(17) 0.019(2) 0.0080(17) -0.0030(13) 0.0005(14) -0.0013(13)
O9 0.0103(14) 0.0138(17) 0.0101(16) -0.0010(14) -0.0021(13) -0.0012(13)
O10 0.0178(16) 0.0172(19) 0.0097(16) 0.0044(14) 0.0000(14) 0.0016(14)
O11 0.0207(17) 0.0086(18) 0.0164(18) -0.0003(13) -0.0002(15) 0.0013(13)
O12 0.0193(16) 0.0147(18) 0.0100(16) 0.0013(14) -0.0047(14) 0.0037(15)

loop_
_atom_type_symbol
_atom_type_description
_atom_type_scat_dispersion_real
_atom_type_scat_dispersion_imag
_atom_type_scat_source
Li Li -0.0003 0.0001 'International Tables Vol C Tables 4.2.6.8 and 6.1.1.4'
Sr Sr -1.5307 3.2498 'International Tables Vol C Tables 4.2.6.8 and 6.1.1.4'
Al Al 0.0645 0.0514 'International Tables Vol C Tables 4.2.6.8 and 6.1.1.4'
P P 0.1023 0.0942 'International Tables Vol C Tables 4.2.6.8 and 6.1.1.4'
O O 0.0106 0.0060 'International Tables Vol C Tables 4.2.6.8 and 6.1.1.4'

loop_
_geom_angle_atom_site_label_1
_geom_angle_atom_site_label_2
_geom_angle_atom_site_label_3
_geom_angle
_geom_angle_site_symmetry_1
_geom_angle_site_symmetry_3
O11 Li1 O2 161.4(5) . 3_567
O11 Li1 O4 98.2(4) . .
O2 Li1 O4 99.4(4) 3_567 .
O11 Li1 O3 99.1(4) . .
O2 Li1 O3 77.9(3) 3_567 .
O4 Li1 O3 118.0(4) . .
O11 Li1 O7 94.7(4) . 1_455
O2 Li1 O7 73.0(3) 3_567 1_455
O4 Li1 O7 112.3(4) . 1_455
O3 Li1 O7 124.9(4) . 1_455
O11 Li1 O9 96.4(4) . 1_455
O2 Li1 O9 66.0(3) 3_567 1_455
O4 Li1 O9 165.3(5) . 1_455
O3 Li1 O9 60.5(2) . 1_455
O7 Li1 O9 65.1(2) 1_455 1_455
O11 Li1 P1 89.8(3) . .
O2 Li1 P1 78.1(3) 3_567 .
O4 Li1 P1 149.3(4) . .
O3 Li1 P1 31.29(14) . .
O7 Li1 P1 96.4(3) 1_455 .
O9 Li1 P1 31.65(12) 1_455 .
O11 Li1 P2 84.9(3) . .
O2 Li1 P2 113.4(4) 3_567 .
O4 Li1 P2 30.97(15) . .
O3 Li1 P2 92.9(3) . .
O7 Li1 P2 141.5(4) 1_455 .
O9 Li1 P2 153.3(4) 1_455 .
P1 Li1 P2 122.0(3) . .
O11 Li1 Al 123.3(4) . 3_567
O2 Li1 Al 38.79(18) 3_567 3_567
O4 Li1 Al 128.2(4) . 3_567
O3 Li1 Al 87.1(3) . 3_567
O7 Li1 Al 42.65(17) 1_455 3_567
O9 Li1 Al 39.61(14) 1_455 3_567
P1 Li1 Al 67.31(19) . 3_567
P2 Li1 Al 151.4(3) . 3_567
O11 Li1 P2 169.4(4) . 3_667
O2 Li1 P2 28.45(15) 3_567 3_667
O4 Li1 P2 74.5(3) . 3_667
O3 Li1 P2 78.3(3) . 3_667
O7 Li1 P2 95.2(3) 1_455 3_667
O9 Li1 P2 91.2(3) 1_455 3_667
P1 Li1 P2 92.8(2) . 3_667
P2 Li1 P2 85.0(2) . 3_667
Al Li1 P2 67.1(2) 3_567 3_667
O11 Li1 P2 94.1(3) . 1_455
O2 Li1 P2 82.1(3) 3_567 1_455
O4 Li1 P2 83.0(3) . 1_455
O3 Li1 P2 152.9(4) . 1_455
O7 Li1 P2 29.74(13) 1_455 1_455
O9 Li1 P2 94.7(3) 1_455 1_455
P1 Li1 P2 126.2(3) . 1_455
P2 Li1 P2 111.8(3) . 1_455
Al Li1 P2 65.99(19) 3_567 1_455
P2 Li1 P2 92.6(2) 3_667 1_455
O11 Li1 Al 110.4(4) . 3_667
O2 Li1 Al 77.4(3) 3_567 3_667
O4 Li1 Al 84.4(3) . 3_667
O3 Li1 Al 33.98(15) . 3_667
O7 Li1 Al 147.9(4) 1_455 3_667
O9 Li1 Al 91.7(3) 1_455 3_667
P1 Li1 Al 65.10(17) . 3_667
P2 Li1 Al 63.22(18) . 3_667
Al Li1 Al 105.4(3) 3_567 3_667
P2 Li1 Al 61.81(17) 3_667 3_667
P2 Li1 Al 153.7(3) 1_455 3_667
O8 Li2 O6 119.2(5) 4_566 .
O8 Li2 O5 113.2(4) 4_566 4_666
O6 Li2 O5 118.0(4) . 4_666
O8 Li2 O12 104.3(5) 4_566 4_666
O6 Li2 O12 94.6(4) . 4_666
O5 Li2 O12 102.6(4) 4_666 4_666
O8 Li2 P3 28.44(17) 4_566 .
O6 Li2 P3 90.8(3) . .
O5 Li2 P3 134.8(4) 4_666 .
O12 Li2 P3 109.4(4) 4_666 .
O8 Li2 P3 91.4(3) 4_566 4_666
O6 Li2 P3 145.4(4) . 4_666
O5 Li2 P3 27.70(16) 4_666 4_666
O12 Li2 P3 92.6(3) 4_666 4_666
P3 Li2 P3 118.4(3) . 4_666
O8 Li2 P3 141.7(4) 4_566 1_655
O6 Li2 P3 26.01(16) . 1_655
O5 Li2 P3 92.4(3) 4_666 1_655
O12 Li2 P3 96.8(3) 4_666 1_655
P3 Li2 P3 114.0(3) . 1_655
P3 Li2 P3 119.5(3) 4_666 1_655
O8 Li2 Sr1 143.6(4) 4_566 4_666
O6 Li2 Sr1 94.6(3) . 4_666
O5 Li2 Sr1 53.2(2) 4_666 4_666
O12 Li2 Sr1 56.3(2) 4_666 4_666
P3 Li2 Sr1 165.1(4) . 4_666
P3 Li2 Sr1 62.19(17) 4_666 4_666
P3 Li2 Sr1 74.62(18) 1_655 4_666
O8 Li2 Sr2 95.4(3) 4_566 .
O6 Li2 Sr2 52.9(2) . .
O5 Li2 Sr2 147.5(4) 4_666 .
O12 Li2 Sr2 53.3(2) 4_666 .
P3 Li2 Sr2 77.5(2) . .
P3 Li2 Sr2 146.0(4) 4_666 .
P3 Li2 Sr2 72.08(18) 1_655 .
Sr1 Li2 Sr2 94.6(2) 4_666 .
O8 Li2 Sr1 47.1(2) 4_566 4_566
O6 Li2 Sr1 150.9(4) . 4_566
O5 Li2 Sr1 90.0(3) 4_666 4_566
O12 Li2 Sr1 70.1(3) 4_666 4_566
P3 Li2 Sr1 72.48(17) . 4_566
P3 Li2 Sr1 62.34(16) 4_666 4_566
P3 Li2 Sr1 166.8(4) 1_655 4_566
Sr1 Li2 Sr1 96.7(2) 4_666 4_566
Sr2 Li2 Sr1 99.3(3) . 4_566
O8 Li2 Sr2 44.0(2) 4_566 4_566
O6 Li2 Sr2 123.0(4) . 4_566
O5 Li2 Sr2 76.9(3) 4_666 4_566
O12 Li2 Sr2 138.3(3) 4_666 4_566
P3 Li2 Sr2 57.97(16) . 4_566
P3 Li2 Sr2 67.35(17) 4_666 4_566
P3 Li2 Sr2 124.9(3) 1_655 4_566
Sr1 Li2 Sr2 128.3(3) 4_666 4_566
Sr2 Li2 Sr2 135.5(3) . 4_566
Sr1 Li2 Sr2 68.21(14) 4_566 4_566
O8 Li2 Sr1 83.2(3) 4_566 .
O6 Li2 Sr1 39.9(2) . .
O5 Li2 Sr1 127.2(4) 4_666 .
O12 Li2 Sr1 122.2(3) 4_666 .
P3 Li2 Sr1 56.25(16) . .
P3 Li2 Sr1 145.0(3) 4_666 .
P3 Li2 Sr1 58.47(15) 1_655 .
Sr1 Li2 Sr1 132.9(2) 4_666 .
Sr2 Li2 Sr1 69.06(16) . .
Sr1 Li2 Sr1 128.7(2) 4_566 .
Sr2 Li2 Sr1 85.6(2) 4_566 .
O6 Sr1 O8 69.05(11) . .
O6 Sr1 O9 124.25(11) . .
O8 Sr1 O9 105.15(10) . .
O6 Sr1 O7 101.33(11) . .
O8 Sr1 O7 157.47(11) . .
O9 Sr1 O7 62.48(10) . .
O6 Sr1 O5 68.41(11) . .
O8 Sr1 O5 70.92(10) . .
O9 Sr1 O5 165.28(11) . .
O7 Sr1 O5 125.83(10) . .
O6 Sr1 O12 139.18(11) . .
O8 Sr1 O12 88.16(11) . .
O9 Sr1 O12 93.59(11) . .
O7 Sr1 O12 110.44(10) . .
O5 Sr1 O12 72.32(11) . .
O6 Sr1 O3 157.04(10) . .
O8 Sr1 O3 133.89(11) . .
O9 Sr1 O3 58.05(9) . .
O7 Sr1 O3 57.93(10) . .
O5 Sr1 O3 113.88(10) . .
O12 Sr1 O3 54.53(10) . .
O6 Sr1 O11 93.60(10) . .
O8 Sr1 O11 126.69(10) . .
O9 Sr1 O11 124.91(10) . .
O7 Sr1 O11 72.78(10) . .
O5 Sr1 O11 55.97(10) . .
O12 Sr1 O11 72.92(10) . .
O3 Sr1 O11 71.86(9) . .
O6 Sr1 O11 51.49(10) . 1_655
O8 Sr1 O11 92.85(10) . 1_655
O9 Sr1 O11 74.53(10) . 1_655
O7 Sr1 O11 66.28(9) . 1_655
O5 Sr1 O11 119.33(10) . 1_655
O12 Sr1 O11 167.93(10) . 1_655
O3 Sr1 O11 118.17(9) . 1_655
O11 Sr1 O11 115.46(12) . 1_655
O6 Sr1 P3 74.13(7) . .
O8 Sr1 P3 98.97(8) . .
O9 Sr1 P3 153.75(7) . .
O7 Sr1 P3 97.66(7) . .
O5 Sr1 P3 28.38(7) . .
O12 Sr1 P3 76.78(7) . .
O3 Sr1 P3 97.48(7) . .
O11 Sr1 P3 28.98(7) . .
O11 Sr1 P3 114.87(7) 1_655 .
O6 Sr1 Li2 99.9(2) . 4_565
O8 Sr1 Li2 64.21(18) . 4_565
O9 Sr1 Li2 128.43(18) . 4_565
O7 Sr1 Li2 138.31(17) . 4_565
O5 Sr1 Li2 36.88(19) . 4_565
O12 Sr1 Li2 39.40(19) . 4_565
O3 Sr1 Li2 92.02(19) . 4_565
O11 Sr1 Li2 70.42(16) . 4_565
O11 Sr1 Li2 149.77(19) 1_655 4_565
P3 Sr1 Li2 54.94(15) . 4_565
O6 Sr1 P1 160.78(8) . .
O8 Sr1 P1 111.60(9) . .
O9 Sr1 P1 74.72(7) . .
O7 Sr1 P1 84.33(8) . .
O5 Sr1 P1 93.29(8) . .
O12 Sr1 P1 27.13(8) . .
O3 Sr1 P1 27.41(7) . .
O11 Sr1 P1 70.32(8) . .
O11 Sr1 P1 144.72(7) 1_655 .
P3 Sr1 P1 86.96(3) . .
Li2 Sr1 P1 65.41(18) 4_565 .
O6 Sr2 O1 130.65(10) . 4_565
O6 Sr2 O12 67.17(11) . 4_666
O1 Sr2 O12 102.15(10) 4_565 4_666
O6 Sr2 O8 66.78(11) . .
O1 Sr2 O8 106.01(11) 4_565 .
O12 Sr2 O8 133.90(11) 4_666 .
O6 Sr2 O5 65.71(10) . .
O1 Sr2 O5 66.71(10) 4_565 .
O12 Sr2 O5 91.61(10) 4_666 .
O8 Sr2 O5 67.87(10) . .
O6 Sr2 O1 91.87(10) . 4_665
O1 Sr2 O1 137.13(13) 4_565 4_665
O12 Sr2 O1 99.43(10) 4_666 4_665
O8 Sr2 O1 83.84(10) . 4_665
O5 Sr2 O1 148.86(10) . 4_665
O6 Sr2 O11 120.48(10) . 4_665
O1 Sr2 O11 77.84(10) 4_565 4_665
O12 Sr2 O11 170.07(10) 4_666 4_665
O8 Sr2 O11 54.40(10) . 4_665
O5 Sr2 O11 97.41(10) . 4_665
O1 Sr2 O11 74.83(10) 4_665 4_665
O6 Sr2 O4 143.42(10) . 4_665
O1 Sr2 O4 85.52(10) 4_565 4_665
O12 Sr2 O4 104.36(10) 4_666 4_665
O8 Sr2 O4 113.48(9) . 4_665
O5 Sr2 O4 150.49(10) . 4_665
O1 Sr2 O4 53.24(9) 4_665 4_665
O11 Sr2 O4 65.72(9) 4_665 4_665
O6 Sr2 O10 117.81(10) . 4_665
O1 Sr2 O10 80.70(10) 4_565 4_665
O12 Sr2 O10 52.87(10) 4_666 4_665
O8 Sr2 O10 166.74(9) . 4_665
O5 Sr2 O10 125.33(9) . 4_665
O1 Sr2 O10 83.57(9) 4_665 4_665
O11 Sr2 O10 117.77(9) 4_665 4_665
O4 Sr2 O10 54.88(9) 4_665 4_665
O6 Sr2 P3 94.70(8) . 4_665
O1 Sr2 P3 85.15(8) 4_565 4_665
O12 Sr2 P3 161.01(8) 4_666 4_665
O8 Sr2 P3 28.19(8) . 4_665
O5 Sr2 P3 75.04(8) . 4_665
O1 Sr2 P3 86.25(7) 4_665 4_665
O11 Sr2 P3 28.51(7) 4_665 4_665
O4 Sr2 P3 93.59(7) 4_665 4_665
O10 Sr2 P3 146.12(7) 4_665 4_665
O6 Sr2 Li2 35.42(17) . .
O1 Sr2 Li2 106.95(15) 4_565 .
O12 Sr2 Li2 38.64(19) 4_666 .
O8 Sr2 Li2 97.65(19) . .
O5 Sr2 Li2 60.92(17) . .
O1 Sr2 Li2 113.00(16) 4_665 .
O11 Sr2 Li2 151.06(19) 4_665 .
O4 Sr2 Li2 142.05(18) 4_665 .
O10 Sr2 Li2 91.10(18) 4_665 .
P3 Sr2 Li2 122.55(18) 4_665 .
O6 Sr2 P1 93.06(8) . 4_666
O1 Sr2 P1 88.96(8) 4_565 4_666
O12 Sr2 P1 26.31(8) 4_666 4_666
O8 Sr2 P1 159.66(8) . 4_666
O5 Sr2 P1 107.33(7) . 4_666
O1 Sr2 P1 94.60(7) 4_665 4_666
O11 Sr2 P1 144.60(7) 4_665 4_666
O4 Sr2 P1 80.77(7) 4_665 4_666
O10 Sr2 P1 26.88(7) 4_665 4_666
P3 Sr2 P1 172.16(3) 4_665 4_666
Li2 Sr2 P1 64.22(18) . 4_666
O10 Al O2 96.70(16) . .
O10 Al O3 95.66(16) . 3_667
O2 Al O3 166.33(17) . 3_667
O10 Al O9 95.75(15) . 3_667
O2 Al O9 87.50(15) . 3_667
O3 Al O9 85.47(15) 3_667 3_667
O10 Al O4 89.28(15) . .
O2 Al O4 89.29(15) . .
O3 Al O4 96.69(15) 3_667 .
O9 Al O4 174.32(16) 3_667 .
O10 Al O7 178.27(15) . 3_667
O2 Al O7 84.77(15) . 3_667
O3 Al O7 82.97(15) 3_667 3_667
O9 Al O7 85.21(15) 3_667 3_667
O4 Al O7 89.84(14) . 3_667
O10 Al Li1 131.4(2) . 3_567
O2 Al Li1 45.0(2) . 3_567
O3 Al Li1 121.5(2) 3_667 3_567
O9 Al Li1 61.0(2) 3_667 3_567
O4 Al Li1 113.6(2) . 3_567
O7 Al Li1 50.4(2) 3_667 3_567
O10 Al Li1 123.2(2) . 3_667
O2 Al Li1 131.76(19) . 3_667
O3 Al Li1 42.19(18) 3_667 3_667
O9 Al Li1 111.5(2) 3_667 3_667
O4 Al Li1 67.48(19) . 3_667
O7 Al Li1 55.08(18) 3_667 3_667
Li1 Al Li1 105.4(3) 3_567 3_667
O10 Al Sr1 130.44(12) . 3_667
O2 Al Sr1 112.13(12) . 3_667
O3 Al Sr1 54.77(11) 3_667 3_667
O9 Al Sr1 48.96(10) 3_667 3_667
O4 Al Sr1 128.62(11) . 3_667
O7 Al Sr1 49.42(10) 3_667 3_667
Li1 Al Sr1 67.39(18) 3_567 3_667
Li1 Al Sr1 63.52(16) 3_667 3_667
O10 Al Sr2 47.98(11) . 4_566
O2 Al Sr2 73.59(11) . 4_566
O3 Al Sr2 119.43(11) 3_667 4_566
O9 Al Sr2 134.42(11) 3_667 4_566
O4 Al Sr2 48.58(10) . 4_566
O7 Al Sr2 131.92(11) 3_667 4_566
Li1 Al Sr2 118.17(18) 3_567 4_566
Li1 Al Sr2 111.96(16) 3_667 4_566
Sr1 Al Sr2 174.14(5) 3_667 4_566
O10 P1 O12 106.94(19) 1_554 .
O10 P1 O3 114.19(19) 1_554 .
O12 P1 O3 107.95(19) . .
O10 P1 O9 111.95(19) 1_554 1_455
O12 P1 O9 108.33(19) . 1_455
O3 P1 O9 107.28(18) . 1_455
O10 P1 Li1 152.3(2) 1_554 .
O12 P1 Li1 100.2(2) . .
O3 P1 Li1 49.8(2) . .
O9 P1 Li1 63.2(2) 1_455 .
O10 P1 Sr1 125.89(13) 1_554 .
O12 P1 Sr1 52.73(13) . .
O3 P1 Sr1 55.22(13) . .
O9 P1 Sr1 121.91(13) 1_455 .
Li1 P1 Sr1 67.69(18) . .
O10 P1 Sr2 58.52(14) 1_554 4_565
O12 P1 Sr2 49.27(12) . 4_565
O3 P1 Sr2 134.57(13) . 4_565
O9 P1 Sr2 116.93(13) 1_455 4_565
Li1 P1 Sr2 149.17(18) . 4_565
Sr1 P1 Sr2 91.05(3) . 4_565
O10 P1 Sr1 130.44(14) 1_554 1_455
O12 P1 Sr1 69.43(13) . 1_455
O3 P1 Sr1 113.58(13) . 1_455
O9 P1 Sr1 39.46(12) 1_455 1_455
Li1 P1 Sr1 65.01(18) . 1_455
Sr1 P1 Sr1 92.30(3) . 1_455
Sr2 P1 Sr1 95.26(3) 4_565 1_455
O1 P2 O2 112.68(19) . 1_655
O1 P2 O7 110.63(19) . .
O2 P2 O7 107.57(19) 1_655 .
O1 P2 O4 109.35(18) . .
O2 P2 O4 109.38(18) 1_655 .
O7 P2 O4 107.07(18) . .
O1 P2 Li1 110.2(2) . .
O2 P2 Li1 135.9(2) 1_655 .
O7 P2 Li1 65.3(2) . .
O4 P2 Li1 44.5(2) . .
O1 P2 Li1 151.0(2) . 3_667
O2 P2 Li1 40.8(2) 1_655 3_667
O7 P2 Li1 92.5(2) . 3_667
O4 P2 Li1 78.6(2) . 3_667
Li1 P2 Li1 95.0(2) . 3_667
O1 P2 Li1 95.9(2) . 1_655
O2 P2 Li1 73.8(2) 1_655 1_655
O7 P2 Li1 46.5(2) . 1_655
O4 P2 Li1 149.9(2) . 1_655
Li1 P2 Li1 111.8(3) . 1_655
Li1 P2 Li1 87.4(2) 3_667 1_655
O1 P2 Sr2 51.68(12) . 4_566
O2 P2 Sr2 135.46(13) 1_655 4_566
O7 P2 Sr2 116.97(14) . 4_566
O4 P2 Sr2 58.28(12) . 4_566
Li1 P2 Sr2 68.72(18) . 4_566
Li1 P2 Sr2 132.50(17) 3_667 4_566
Li1 P2 Sr2 140.01(17) 1_655 4_566
O1 P2 Sr2 39.25(12) . 4_666
O2 P2 Sr2 81.14(13) 1_655 4_666
O7 P2 Sr2 100.55(13) . 4_666
O4 P2 Sr2 145.19(13) . 4_666
Li1 P2 Sr2 142.14(18) . 4_666
Li1 P2 Sr2 121.44(17) 3_667 4_666
Li1 P2 Sr2 64.42(17) 1_655 4_666
Sr2 P2 Sr2 90.50(3) 4_566 4_666
O1 P2 Sr1 82.41(13) . .
O2 P2 Sr1 134.12(13) 1_655 .
O7 P2 Sr1 31.57(13) . .
O4 P2 Sr1 104.98(13) . .
Li1 P2 Sr1 61.54(17) . .
Li1 P2 Sr1 123.50(16) 3_667 .
Li1 P2 Sr1 61.31(17) 1_655 .
Sr2 P2 Sr1 88.62(3) 4_566 .
Sr2 P2 Sr1 87.71(3) 4_666 .
O5 P3 O6 110.66(19) . 1_455
O5 P3 O8 110.40(19) . 4_566
O6 P3 O8 109.85(19) 1_455 4_566
O5 P3 O11 108.67(19) . .
O6 P3 O11 108.70(19) 1_455 .
O8 P3 O11 108.5(2) 4_566 .
O5 P3 Li2 80.8(2) . .
O6 P3 Li2 141.1(2) 1_455 .
O8 P3 Li2 35.3(2) 4_566 .
O11 P3 Li2 101.7(3) . .
O5 P3 Li2 35.7(2) . 4_565
O6 P3 Li2 85.0(2) 1_455 4_565
O8 P3 Li2 145.0(2) 4_566 4_565
O11 P3 Li2 95.4(2) . 4_565
Li2 P3 Li2 116.1(2) . 4_565
O5 P3 Li2 135.2(2) . 1_455
O6 P3 Li2 32.8(2) 1_455 1_455
O8 P3 Li2 79.4(2) 4_566 1_455
O11 P3 Li2 108.9(2) . 1_455
Li2 P3 Li2 114.0(3) . 1_455
Li2 P3 Li2 117.2(3) 4_565 1_455
O5 P3 Sr1 52.69(12) . .
O6 P3 Sr1 142.59(14) 1_455 .
O8 P3 Sr1 107.52(13) 4_566 .
O11 P3 Sr1 59.68(13) . .
Li2 P3 Sr1 74.42(18) . .
Li2 P3 Sr1 62.86(17) 4_565 .
Li2 P3 Sr1 167.8(2) 1_455 .
O5 P3 Sr2 147.72(14) . 4_566
O6 P3 Sr2 101.53(14) 1_455 4_566
O8 P3 Sr2 53.68(12) 4_566 4_566
O11 P3 Sr2 61.22(14) . 4_566
Li2 P3 Sr2 72.42(18) . 4_566
Li2 P3 Sr2 156.6(2) 4_565 4_566
Li2 P3 Sr2 73.86(18) 1_455 4_566
Sr1 P3 Sr2 101.75(4) . 4_566
O5 P3 Sr1 101.51(14) . 1_455
O6 P3 Sr1 47.33(13) 1_455 1_455
O8 P3 Sr1 146.71(13) 4_566 1_455
O11 P3 Sr1 68.31(14) . 1_455
Li2 P3 Sr1 170.0(2) . 1_455
Li2 P3 Sr1 65.84(17) 4_565 1_455
Li2 P3 Sr1 71.25(17) 1_455 1_455
Sr1 P3 Sr1 99.10(3) . 1_455
Sr2 P3 Sr1 102.04(3) 4_566 1_455
O5 P3 Sr2 78.54(13) . 1_455
O6 P3 Sr2 35.97(13) 1_455 1_455
O8 P3 Sr2 108.22(14) 4_566 1_455
O11 P3 Sr2 136.78(15) . 1_455
Li2 P3 Sr2 121.5(2) . 1_455
Li2 P3 Sr2 65.25(18) 4_565 1_455
Li2 P3 Sr2 57.41(18) 1_455 1_455
Sr1 P3 Sr2 126.93(4) . 1_455
Sr2 P3 Sr2 131.02(4) 4_566 1_455
Sr1 P3 Sr2 68.50(2) 1_455 1_455
P2 O1 Sr2 119.38(17) . 4_666
P2 O1 Sr2 102.40(15) . 4_566
Sr2 O1 Sr2 137.13(13) 4_666 4_566
P2 O2 Al 151.9(2) 1_455 .
P2 O2 Li1 110.7(3) 1_455 3_567
Al O2 Li1 96.2(3) . 3_567
P1 O3 Al 156.0(2) . 3_667
P1 O3 Li1 98.9(3) . .
Al O3 Li1 103.8(3) 3_667 .
P1 O3 Sr1 97.37(15) . .
Al O3 Sr1 91.16(13) 3_667 .
Li1 O3 Sr1 87.8(3) . .
P2 O4 Al 135.4(2) . .
P2 O4 Li1 104.6(3) . .
Al O4 Li1 117.0(3) . .
P2 O4 Sr2 94.18(15) . 4_566
Al O4 Sr2 101.17(12) . 4_566
Li1 O4 Sr2 90.1(3) . 4_566
P3 O5 Li2 116.6(3) . 4_565
P3 O5 Sr1 98.92(15) . .
Li2 O5 Sr1 90.0(3) 4_565 .
P3 O5 Sr2 132.04(19) . .
Li2 O5 Sr2 107.9(3) 4_565 .
Sr1 O5 Sr2 98.06(11) . .
P3 O6 Li2 121.2(3) 1_655 .
P3 O6 Sr1 106.29(16) 1_655 .
Li2 O6 Sr1 111.5(3) . .
P3 O6 Sr2 123.80(18) 1_655 .
Li2 O6 Sr2 91.6(3) . .
Sr1 O6 Sr2 100.37(13) . .
P2 O7 Al 132.9(2) . 3_667
P2 O7 Li1 103.7(3) . 1_655
Al O7 Li1 87.0(3) 3_667 1_655
P2 O7 Sr1 129.89(18) . .
Al O7 Sr1 94.14(13) 3_667 .
Li1 O7 Sr1 93.2(2) 1_655 .
P3 O8 Li2 116.3(3) 4_665 4_665
P3 O8 Sr1 132.26(19) 4_665 .
Li2 O8 Sr1 100.3(3) 4_665 .
P3 O8 Sr2 98.14(15) 4_665 .
Li2 O8 Sr2 106.5(3) 4_665 .
Sr1 O8 Sr2 99.75(11) . .
P1 O9 Al 140.8(2) 1_655 3_667
P1 O9 Sr1 117.96(17) 1_655 .
Al O9 Sr1 96.61(12) 3_667 .
P1 O9 Li1 85.1(2) 1_655 1_655
Al O9 Li1 79.4(2) 3_667 1_655
Sr1 O9 Li1 85.6(2) . 1_655
P1 O10 Al 160.9(2) 1_556 .
P1 O10 Sr2 94.60(16) 1_556 4_566
Al O10 Sr2 103.66(14) . 4_566
P3 O11 Li1 168.9(4) . .
P3 O11 Sr1 91.34(15) . .
Li1 O11 Sr1 94.0(3) . .
P3 O11 Sr2 90.27(15) . 4_566
Li1 O11 Sr2 94.4(3) . 4_566
Sr1 O11 Sr2 126.18(13) . 4_566
P3 O11 Sr1 84.15(15) . 1_455
Li1 O11 Sr1 84.7(3) . 1_455
Sr1 O11 Sr1 115.46(12) . 1_455
Sr2 O11 Sr1 118.22(11) 4_566 1_455
P1 O12 Li2 159.5(3) . 4_565
P1 O12 Sr2 104.42(16) . 4_565
Li2 O12 Sr2 88.0(3) 4_565 4_565
P1 O12 Sr1 100.14(16) . .
Li2 O12 Sr1 84.3(3) 4_565 .
Sr2 O12 Sr1 127.56(12) 4_565 .

loop_
_geom_bond_atom_site_label_1
_geom_bond_atom_site_label_2
_geom_bond_distance
_geom_bond_site_symmetry_2
Li1 O11 1.966(10) .
Li1 O2 2.096(10) 3_567
Li1 O4 2.121(9) .
Li1 O3 2.260(9) .
Li1 O7 2.272(9) 1_455
Li1 O9 2.620(9) 1_455
Li1 P1 2.923(8) .
Li1 P2 2.931(9) .
Li1 Al 2.946(9) 3_567
Li1 P2 2.999(10) 3_667
Li1 P2 3.040(9) 1_455
Li1 Al 3.267(9) 3_667
Li2 O8 1.869(9) 4_566
Li2 O6 1.895(9) .
Li2 O5 1.921(9) 4_666
Li2 O12 2.041(11) 4_666
Li2 P3 2.901(8) .
Li2 P3 2.944(9) 4_666
Li2 P3 2.993(8) 1_655
Li2 Sr1 3.200(9) 4_666
Li2 Sr2 3.268(9) .
Li2 Sr1 3.416(8) 4_566
Li2 Sr2 3.631(9) 4_566
Li2 Sr1 3.685(9) .
Sr1 O6 2.541(3) .
Sr1 O8 2.544(3) .
Sr1 O9 2.549(3) .
Sr1 O7 2.556(3) .
Sr1 O5 2.561(3) .
Sr1 O12 2.677(3) .
Sr1 O3 2.742(3) .
Sr1 O11 2.746(3) .
Sr1 O11 3.098(4) 1_655
Sr1 P3 3.1807(12) .
Sr1 Li2 3.200(9) 4_565
Sr1 P1 3.3113(13) .
Sr2 O6 2.609(3) .
Sr2 O1 2.612(3) 4_565
Sr2 O12 2.623(3) 4_666
Sr2 O8 2.628(3) .
Sr2 O5 2.677(3) .
Sr2 O1 2.700(3) 4_665
Sr2 O11 2.830(4) 4_665
Sr2 O4 2.867(3) 4_665
Sr2 O10 2.868(3) 4_665
Sr2 P3 3.2293(12) 4_665
Sr2 P1 3.3520(13) 4_666
Al O10 1.834(4) .
Al O2 1.857(3) .
Al O3 1.881(3) 3_667
Al O9 1.911(3) 3_667
Al O4 1.926(3) .
Al O7 1.999(3) 3_667
Al Li1 2.946(9) 3_567
Al Li1 3.267(9) 3_667
Al Sr1 3.3566(17) 3_667
Al Sr2 3.7511(16) 4_566
P1 O10 1.520(3) 1_554
P1 O12 1.534(4) .
P1 O3 1.537(3) .
P1 O9 1.540(3) 1_455
P1 Sr2 3.3520(13) 4_565
P1 Sr1 3.5420(12) 1_455
P2 O1 1.505(3) .
P2 O2 1.527(3) 1_655
P2 O7 1.553(3) .
P2 O4 1.558(3) .
P2 Li1 2.999(10) 3_667
P2 Li1 3.040(9) 1_655
P2 Sr2 3.3616(13) 4_566
P2 Sr2 3.5974(13) 4_666
P3 O5 1.530(3) .
P3 O6 1.535(3) 1_455
P3 O8 1.541(4) 4_566
P3 O11 1.542(3) .
P3 Li2 2.944(9) 4_565
P3 Li2 2.993(8) 1_455
P3 Sr2 3.2293(12) 4_566
P3 Sr1 3.3165(12) 1_455
P3 Sr2 3.6902(13) 1_455
O1 Sr2 2.612(3) 4_666
O1 Sr2 2.700(3) 4_566
O2 P2 1.527(3) 1_455
O2 Li1 2.096(10) 3_567
O3 Al 1.881(3) 3_667
O4 Sr2 2.867(3) 4_566
O5 Li2 1.921(9) 4_565
O6 P3 1.535(3) 1_655
O7 Al 1.999(3) 3_667
O7 Li1 2.272(9) 1_655
O8 P3 1.541(4) 4_665
O8 Li2 1.869(9) 4_665
O9 P1 1.540(3) 1_655
O9 Al 1.911(3) 3_667
O9 Li1 2.620(9) 1_655
O10 P1 1.520(3) 1_556
O10 Sr2 2.868(3) 4_566
O11 Sr2 2.830(4) 4_566
O11 Sr1 3.098(4) 1_455
O12 Li2 2.041(11) 4_565
O12 Sr2 2.623(3) 4_565
